data_7033654
loop_
_publ_author_name
'Santo, Kiyokazu'
'Hirotsu, Masakazu'
'Kinoshita, Isamu'

_publ_section_title
;
 Formation, reactivity and redox properties of carbon- and sulfur-bridged
 diiron complexes derived from dibenzothienyl Schiff bases: effect of N,N-
 and N,P-chelating moieties.
;
_journal_issue 9
_journal_name_full 'Dalton transactions (Cambridge, England : 2003)'
_journal_page_first 4155
_journal_page_last 4166
_journal_paper_doi 10.1039/c4dt03422h
_journal_volume 44
_journal_year 2015
_chemical_formula_moiety 'C29 H29 Fe2 N2 O4 P S'
_chemical_formula_sum 'C29 H29 Fe2 N2 O4 P S'
_chemical_formula_weight 644.27
_chemical_name_systematic ' ?'
_space_group_IT_number 4
_symmetry_cell_setting monoclinic
_symmetry_space_group_name_Hall 'P 2yb'
_symmetry_space_group_name_H-M 'P 1 21 1'
_atom_sites_solution_hydrogens difmap
_atom_sites_solution_primary direct
_atom_sites_solution_secondary difmap
_audit_creation_method SHELXL-97
_audit_update_record
;
2014-12-15 deposited with the CCDC.
2015-01-15 downloaded from the CCDC.
;
_cell_angle_alpha 90.00
_cell_angle_beta 105.430(4)
_cell_angle_gamma 90.00
_cell_formula_units_Z 2
_cell_length_a 10.059(3)
_cell_length_b 10.151(3)
_cell_length_c 14.423(5)
_cell_measurement_reflns_used 5271
_cell_measurement_temperature 133
_cell_measurement_theta_max 27.4816
_cell_measurement_theta_min 3.4972
_cell_volume 1419.6(8)
_computing_cell_refinement 'CrystalClear (Rigaku Inc., 2008)'
_computing_data_collection 'CrystalClear (Rigaku Inc., 2008)'
_computing_data_reduction 'CrystalClear (Rigaku Inc., 2008)'
_computing_molecular_graphics 'Ortep-3 for Windows (Farrugia, 1999)'
_computing_publication_material 'WinGX (Farrugia, 1999)'
_computing_structure_refinement 'SHELXL-97 (Sheldrick, 2008)'
_computing_structure_solution 'SIR97 (Altomare <i>et al.</i>,  1999)'
_diffrn_ambient_temperature 133
_diffrn_detector_area_resol_mean 28.5714
_diffrn_measured_fraction_theta_full 0.988
_diffrn_measured_fraction_theta_max 0.988
_diffrn_measurement_details
;
scan:
    Number of images: 360
               Slice: -110.0000 - 70.0000
         Image width: 0.5000
            Exp time: 6.0000
       Rotation axis: Omega
               Omega: 0.0000
                 Chi: 45.0000
                 Phi: 0.0000
                 XTD: 44.8723
              2theta: -20.2945
scan:
    Number of images: 360
               Slice: -110.0000 - 70.0000
         Image width: 0.5000
            Exp time: 6.0000
       Rotation axis: Omega
               Omega: 0.0000
                 Chi: 45.0000
                 Phi: 90.0000
                 XTD: 44.8723
              2theta: -20.2945
;
_diffrn_measurement_device 'Saturn724+ (4x4 bin mode)'
_diffrn_measurement_device_details 'AFC11 (Right): Eulerian 3 circle'
_diffrn_measurement_device_type 'Rigaku AFC11 with Saturn 724+ CCD'
_diffrn_measurement_method \w
_diffrn_radiation_detector CCD
_diffrn_radiation_monochromator 'Graphite Monochromator'
_diffrn_radiation_source 'Rotating Anode'
_diffrn_radiation_type MoK\a
_diffrn_radiation_wavelength 0.710747
_diffrn_reflns_av_R_equivalents 0.0249
_diffrn_reflns_av_unetI/netI 0.0577
_diffrn_reflns_limit_h_max 13
_diffrn_reflns_limit_h_min -11
_diffrn_reflns_limit_k_max 12
_diffrn_reflns_limit_k_min -13
_diffrn_reflns_limit_l_max 18
_diffrn_reflns_limit_l_min -18
_diffrn_reflns_number 11765
_diffrn_reflns_reduction_process 'Lp corrections applied'
_diffrn_reflns_theta_full 27.48
_diffrn_reflns_theta_max 27.48
_diffrn_reflns_theta_min 3.50
_diffrn_source_current 24.0000
_diffrn_source_power 1.2000
_diffrn_source_voltage 50.0000
_exptl_absorpt_coefficient_mu 1.189
_exptl_absorpt_correction_T_max 0.9214
_exptl_absorpt_correction_T_min 0.8607
_exptl_absorpt_correction_type multi-scan
_exptl_absorpt_process_details 'REQAB (Rigaku, 1998)'
_exptl_crystal_colour 'Dark Green'
_exptl_crystal_density_diffrn 1.507
_exptl_crystal_density_method 'not measured'
_exptl_crystal_description Prism
_exptl_crystal_F_000 664
_exptl_crystal_size_max 0.13
_exptl_crystal_size_mid 0.10
_exptl_crystal_size_min 0.07
_refine_diff_density_max 0.342
_refine_diff_density_min -0.243
_refine_diff_density_rms 0.055
_refine_ls_abs_structure_details 'Flack H D (1983), Acta Cryst. A39, 876-881'
_refine_ls_abs_structure_Flack 0.020(9)
_refine_ls_extinction_method none
_refine_ls_goodness_of_fit_ref 0.934
_refine_ls_hydrogen_treatment mixed
_refine_ls_matrix_type full
_refine_ls_number_parameters 420
_refine_ls_number_reflns 5986
_refine_ls_number_restraints 1
_refine_ls_restrained_S_all 0.934
_refine_ls_R_factor_all 0.0306
_refine_ls_R_factor_gt 0.0243
_refine_ls_shift/su_max 0.001
_refine_ls_shift/su_mean 0.000
_refine_ls_structure_factor_coef Fsqd
_refine_ls_weighting_details 'calc w=1/[\s^2^(Fo^2^)+(0.0206P)^2^+0.0000P] where P=(Fo^2^+2Fc^2^)/3'
_refine_ls_weighting_scheme calc
_refine_ls_wR_factor_gt 0.0478
_refine_ls_wR_factor_ref 0.0491
_reflns_number_gt 4979
_reflns_number_total 5986
_reflns_threshold_expression >2sigma(I)
_cod_data_source_file c4dt03422h2.cif
_cod_data_source_block Fe2-BPT-NN-P-5
_cod_depositor_comments
;
The following automatic conversions were performed:

'_exptl_absorpt_correction_type' value 'Multi-scan' changed to
'multi-scan' according to
/usr/data/users/saulius/crontab/automatic-downloads/rss-feeds/RSC/lib/dictionaries/cif_core.dic
dictionary named 'cif_core.dic' version 2.4.2 from 2011-04-26.

Automatic conversion script
Id: cif_fix_values 2935 2014-11-11 08:27:57Z andrius 

 Adding full bibliography for 7033651--7033657.cif.
;
_cod_original_sg_symbol_H-M P21
_cod_database_code 7033654

loop_
_symmetry_equiv_pos_as_xyz
'x, y, z'
'-x, y+1/2, -z'

loop_
_atom_site_label
_atom_site_type_symbol
_atom_site_fract_x
_atom_site_fract_y
_atom_site_fract_z
_atom_site_U_iso_or_equiv
_atom_site_adp_type
_atom_site_occupancy
_atom_site_symmetry_multiplicity
_atom_site_calc_flag
_atom_site_refinement_flags
C1 C 0.5448(2) -0.2313(2) 0.11064(16) 0.0161(5) Uani 1 1 d .
C2 C 0.5805(3) -0.1696(2) 0.03437(17) 0.0235(6) Uani 1 1 d .
H2 H 0.6602 -0.1153 0.0458 0.028 Uiso 1 1 calc R
C3 C 0.4990(3) -0.1884(3) -0.05766(18) 0.0277(6) Uani 1 1 d .
H3 H 0.5226 -0.1468 -0.1101 0.033 Uiso 1 1 calc R
C4 C 0.3837(2) -0.2669(3) -0.07419(16) 0.0256(5) Uani 1 1 d .
H4 H 0.3279 -0.2794 -0.1380 0.031 Uiso 1 1 calc R
C5 C 0.3486(3) -0.3280(2) 0.00231(17) 0.0211(6) Uani 1 1 d .
H5 H 0.2688 -0.3821 -0.0096 0.025 Uiso 1 1 calc R
C6 C 0.4295(2) -0.3107(2) 0.09649(16) 0.0167(5) Uani 1 1 d .
C7 C 0.5091(2) -0.4485(2) 0.24818(15) 0.0132(5) Uani 1 1 d .
C8 C 0.4005(2) -0.3849(2) 0.17859(15) 0.0154(5) Uani 1 1 d .
C9 C 0.2610(2) -0.4282(2) 0.16868(16) 0.0182(5) Uani 1 1 d .
H9 H 0.1874 -0.3827 0.1256 0.022 Uiso 1 1 calc R
C10 C 0.2315(3) -0.5319(2) 0.21905(17) 0.0214(6) Uani 1 1 d .
H10 H 0.1383 -0.5565 0.2120 0.026 Uiso 1 1 calc R
C11 C 0.3383(2) -0.6029(2) 0.28161(17) 0.0201(5) Uani 1 1 d .
H11 H 0.3175 -0.6785 0.3140 0.024 Uiso 1 1 calc R
C12 C 0.4733(2) -0.5629(2) 0.29607(15) 0.0143(5) Uani 1 1 d .
C13 C 0.5900(3) -0.6258(2) 0.35866(16) 0.0173(5) Uani 1 1 d .
C14 C 0.8316(3) -0.6327(3) 0.42789(17) 0.0206(6) Uani 1 1 d .
C15 C 0.9267(3) -0.6849(3) 0.37006(18) 0.0218(5) Uani 1 1 d .
C16 C 0.9482(4) -0.8143(4) 0.2375(2) 0.0404(8) Uani 1 1 d .
C17 C 0.8724(4) -0.9145(3) 0.3628(3) 0.0404(7) Uani 1 1 d .
C18 C 0.8709(3) -0.3470(3) 0.36118(16) 0.0188(5) Uani 1 1 d .
C19 C 0.7595(3) -0.4695(2) 0.19575(18) 0.0188(5) Uani 1 1 d .
C20 C 0.6288(2) -0.2258(3) 0.42288(17) 0.0227(6) Uani 1 1 d .
C21 C 0.3971(3) -0.3252(2) 0.38661(17) 0.0195(5) Uani 1 1 d .
C22 C 0.4585(3) 0.0547(3) 0.2323(3) 0.0282(6) Uani 1 1 d .
C23 C 0.3424(3) -0.0032(3) 0.3855(2) 0.0288(6) Uani 1 1 d .
C24 C 0.2116(3) -0.0976(2) 0.19634(17) 0.0199(5) Uani 1 1 d .
C25 C 0.1054(3) -0.1590(3) 0.22468(19) 0.0252(6) Uani 1 1 d .
H25 H 0.1192 -0.1834 0.2902 0.030 Uiso 1 1 calc R
C26 C -0.0192(3) -0.1854(3) 0.1600(2) 0.0320(7) Uani 1 1 d .
H26 H -0.0908 -0.2264 0.1812 0.038 Uiso 1 1 calc R
C27 C -0.0403(3) -0.1526(3) 0.0650(2) 0.0403(8) Uani 1 1 d .
H27 H -0.1257 -0.1720 0.0200 0.048 Uiso 1 1 calc R
C28 C 0.0618(3) -0.0920(4) 0.0356(2) 0.0466(9) Uani 1 1 d .
H28 H 0.0467 -0.0682 -0.0301 0.056 Uiso 1 1 calc R
C29 C 0.1883(3) -0.0645(3) 0.10035(19) 0.0322(7) Uani 1 1 d .
H29 H 0.2589 -0.0228 0.0785 0.039 Uiso 1 1 calc R
N1 N 0.70758(19) -0.5699(2) 0.36760(12) 0.0152(4) Uani 1 1 d .
N2 N 0.8690(2) -0.7942(2) 0.30828(14) 0.0260(5) Uani 1 1 d .
O1 O 0.97691(18) -0.30758(19) 0.40042(13) 0.0338(5) Uani 1 1 d .
O2 O 0.7940(2) -0.50061(19) 0.12915(13) 0.0343(5) Uani 1 1 d .
O3 O 0.70302(19) -0.1965(2) 0.49524(12) 0.0366(5) Uani 1 1 d .
O4 O 0.33099(19) -0.35941(18) 0.43576(12) 0.0314(5) Uani 1 1 d .
P1 P 0.38014(6) -0.08028(6) 0.28097(4) 0.01771(14) Uani 1 1 d .
S1 S 0.64837(6) -0.20677(6) 0.22930(4) 0.01636(13) Uani 1 1 d .
Fe1 Fe 0.70460(3) -0.40583(3) 0.29220(2) 0.01421(8) Uani 1 1 d .
Fe2 Fe 0.50243(3) -0.26534(3) 0.31601(2) 0.01456(8) Uani 1 1 d .
H13 H 0.588(2) -0.711(2) 0.3903(15) 0.013(6) Uiso 1 1 d .
H14A H 0.887(2) -0.564(3) 0.4741(17) 0.026(7) Uiso 1 1 d .
H14B H 0.811(2) -0.697(3) 0.4666(17) 0.020(7) Uiso 1 1 d .
H15A H 0.938(2) -0.614(3) 0.3307(18) 0.022(7) Uiso 1 1 d .
H15B H 1.020(2) -0.706(2) 0.4157(16) 0.016(6) Uiso 1 1 d .
H16A H 1.041(3) -0.833(3) 0.2669(19) 0.030(8) Uiso 1 1 d .
H16B H 0.936(3) -0.744(3) 0.1985(19) 0.034(9) Uiso 1 1 d .
H16C H 0.906(3) -0.882(3) 0.1960(19) 0.028(7) Uiso 1 1 d .
H17A H 0.965(3) -0.943(3) 0.397(2) 0.038(9) Uiso 1 1 d .
H17B H 0.838(3) -0.984(3) 0.3225(19) 0.023(7) Uiso 1 1 d .
H17C H 0.826(3) -0.908(3) 0.408(2) 0.036(8) Uiso 1 1 d .
H22A H 0.536(3) 0.083(3) 0.276(2) 0.046(9) Uiso 1 1 d .
H22B H 0.398(3) 0.125(3) 0.220(2) 0.041(9) Uiso 1 1 d .
H22C H 0.477(3) 0.027(3) 0.173(2) 0.036(8) Uiso 1 1 d .
H23A H 0.425(3) 0.015(3) 0.433(2) 0.030(8) Uiso 1 1 d .
H23B H 0.294(3) -0.060(3) 0.414(2) 0.045(9) Uiso 1 1 d .
H23C H 0.299(3) 0.087(3) 0.3674(19) 0.044(8) Uiso 1 1 d .

loop_
_atom_site_aniso_label
_atom_site_aniso_U_11
_atom_site_aniso_U_22
_atom_site_aniso_U_33
_atom_site_aniso_U_23
_atom_site_aniso_U_13
_atom_site_aniso_U_12
C1 0.0195(12) 0.0138(13) 0.0162(11) 0.0012(10) 0.0072(10) 0.0044(9)
C2 0.0265(14) 0.0195(14) 0.0259(14) 0.0052(11) 0.0093(12) 0.0040(11)
C3 0.0374(16) 0.0300(15) 0.0189(13) 0.0078(12) 0.0130(12) 0.0086(13)
C4 0.0370(15) 0.0277(13) 0.0108(11) 0.0014(12) 0.0040(10) 0.0101(14)
C5 0.0227(14) 0.0190(13) 0.0213(13) -0.0004(11) 0.0050(11) 0.0045(10)
C6 0.0193(13) 0.0163(12) 0.0147(11) 0.0011(9) 0.0049(10) 0.0060(9)
C7 0.0201(13) 0.0117(12) 0.0091(11) -0.0043(9) 0.0059(9) 0.0004(9)
C8 0.0195(12) 0.0128(13) 0.0145(11) -0.0020(9) 0.0057(9) -0.0010(9)
C9 0.0171(12) 0.0186(14) 0.0167(11) -0.0025(10) 0.0008(9) 0.0017(10)
C10 0.0166(13) 0.0252(14) 0.0225(13) -0.0026(11) 0.0055(11) -0.0049(10)
C11 0.0280(14) 0.0167(13) 0.0187(12) -0.0016(10) 0.0115(11) -0.0041(10)
C12 0.0209(13) 0.0130(12) 0.0125(11) -0.0035(10) 0.0106(10) 0.0009(9)
C13 0.0254(14) 0.0150(12) 0.0126(12) 0.0000(10) 0.0071(10) 0.0001(10)
C14 0.0236(14) 0.0179(13) 0.0167(13) 0.0046(11) -0.0008(11) 0.0037(10)
C15 0.0175(13) 0.0224(15) 0.0229(13) 0.0023(12) 0.0008(11) 0.0048(10)
C16 0.040(2) 0.046(2) 0.0331(17) -0.0076(17) 0.0064(16) 0.0191(16)
C17 0.051(2) 0.0216(15) 0.0432(19) -0.0057(17) 0.0029(17) 0.0006(16)
C18 0.0236(14) 0.0192(13) 0.0138(12) 0.0029(10) 0.0051(11) 0.0030(10)
C19 0.0178(13) 0.0158(13) 0.0225(14) 0.0003(11) 0.0048(11) -0.0024(10)
C20 0.0214(13) 0.0269(15) 0.0222(13) 0.0004(11) 0.0099(11) -0.0006(11)
C21 0.0251(14) 0.0133(12) 0.0179(12) -0.0029(10) 0.0018(11) 0.0026(10)
C22 0.0282(17) 0.0147(14) 0.0428(18) 0.0009(12) 0.0116(15) 0.0007(11)
C23 0.0344(18) 0.0245(16) 0.0274(15) -0.0044(13) 0.0081(14) 0.0068(13)
C24 0.0205(13) 0.0177(13) 0.0228(13) -0.0005(11) 0.0078(11) 0.0062(10)
C25 0.0251(14) 0.0259(15) 0.0272(14) 0.0051(12) 0.0114(12) 0.0059(11)
C26 0.0213(14) 0.0323(17) 0.0449(17) -0.0014(14) 0.0132(13) -0.0004(12)
C27 0.0195(15) 0.066(2) 0.0352(16) -0.0054(16) 0.0072(13) 0.0022(14)
C28 0.0315(18) 0.085(3) 0.0244(15) 0.0075(17) 0.0094(14) 0.0041(18)
C29 0.0213(14) 0.0491(19) 0.0297(15) 0.0071(14) 0.0128(12) 0.0016(13)
N1 0.0184(11) 0.0172(10) 0.0090(9) 0.0008(8) 0.0022(8) 0.0032(8)
N2 0.0266(12) 0.0252(13) 0.0227(11) -0.0032(10) 0.0006(9) 0.0068(9)
O1 0.0243(10) 0.0446(13) 0.0268(10) 0.0000(9) -0.0029(8) -0.0106(9)
O2 0.0468(13) 0.0320(11) 0.0330(11) -0.0090(10) 0.0261(10) -0.0056(10)
O3 0.0307(11) 0.0549(13) 0.0206(9) -0.0146(10) 0.0007(8) -0.0021(10)
O4 0.0403(12) 0.0312(11) 0.0299(10) 0.0023(9) 0.0220(10) -0.0018(9)
P1 0.0198(3) 0.0139(3) 0.0198(3) -0.0003(3) 0.0060(3) 0.0023(3)
S1 0.0185(3) 0.0138(3) 0.0169(3) 0.0001(2) 0.0049(2) -0.0014(2)
Fe1 0.01477(17) 0.01380(17) 0.01400(16) -0.00007(15) 0.00372(13) 0.00003(14)
Fe2 0.01671(18) 0.01378(17) 0.01335(16) -0.00096(15) 0.00432(13) 0.00068(15)

loop_
_atom_type_symbol
_atom_type_description
_atom_type_scat_dispersion_real
_atom_type_scat_dispersion_imag
_atom_type_scat_source
C C 0.0033 0.0016 'International Tables Vol C Tables 4.2.6.8 and 6.1.1.4'
H H 0.0000 0.0000 'International Tables Vol C Tables 4.2.6.8 and 6.1.1.4'
N N 0.0061 0.0033 'International Tables Vol C Tables 4.2.6.8 and 6.1.1.4'
O O 0.0106 0.0060 'International Tables Vol C Tables 4.2.6.8 and 6.1.1.4'
P P 0.1023 0.0942 'International Tables Vol C Tables 4.2.6.8 and 6.1.1.4'
S S 0.1246 0.1234 'International Tables Vol C Tables 4.2.6.8 and 6.1.1.4'
Fe Fe 0.3463 0.8444 'International Tables Vol C Tables 4.2.6.8 and 6.1.1.4'

loop_
_geom_angle_atom_site_label_1
_geom_angle_atom_site_label_2
_geom_angle_atom_site_label_3
_geom_angle
C6 C1 C2 121.9(2)
C6 C1 S1 118.68(17)
C2 C1 S1 119.46(19)
C3 C2 C1 119.2(2)
C3 C2 H2 120.4
C1 C2 H2 120.4
C4 C3 C2 120.4(2)
C4 C3 H3 119.8
C2 C3 H3 119.8
C3 C4 C5 120.1(2)
C3 C4 H4 119.9
C5 C4 H4 119.9
C4 C5 C6 120.7(2)
C4 C5 H5 119.7
C6 C5 H5 119.7
C1 C6 C5 117.8(2)
C1 C6 C8 120.6(2)
C5 C6 C8 121.4(2)
C8 C7 C12 117.3(2)
C8 C7 Fe1 130.29(17)
C12 C7 Fe1 112.40(16)
C8 C7 Fe2 79.35(13)
C12 C7 Fe2 116.37(14)
Fe1 C7 Fe2 78.87(8)
C7 C8 C9 118.4(2)
C7 C8 C6 120.7(2)
C9 C8 C6 117.7(2)
C7 C8 Fe2 63.46(12)
C9 C8 Fe2 116.22(15)
C6 C8 Fe2 106.13(15)
C10 C9 C8 122.0(2)
C10 C9 H9 119.0
C8 C9 H9 119.0
C9 C10 C11 120.3(2)
C9 C10 H10 119.9
C11 C10 H10 119.9
C12 C11 C10 120.0(2)
C12 C11 H11 120.0
C10 C11 H11 120.0
C11 C12 C13 125.1(2)
C11 C12 C7 121.6(2)
C13 C12 C7 113.2(2)
N1 C13 C12 116.5(2)
N1 C13 H13 118.3(13)
C12 C13 H13 125.0(13)
N1 C14 C15 112.8(2)
N1 C14 H14A 108.5(14)
C15 C14 H14A 106.6(13)
N1 C14 H14B 111.9(15)
C15 C14 H14B 111.3(15)
H14A C14 H14B 105.3(19)
N2 C15 C14 113.4(2)
N2 C15 H15A 108.0(15)
C14 C15 H15A 105.0(15)
N2 C15 H15B 112.9(14)
C14 C15 H15B 108.9(13)
H15A C15 H15B 108(2)
N2 C16 H16A 111.9(16)
N2 C16 H16B 108.6(17)
H16A C16 H16B 113(3)
N2 C16 H16C 107.9(15)
H16A C16 H16C 112(2)
H16B C16 H16C 103(2)
N2 C17 H17A 113.8(17)
N2 C17 H17B 110.6(16)
H17A C17 H17B 104(2)
N2 C17 H17C 113(2)
H17A C17 H17C 105(2)
H17B C17 H17C 110(3)
O1 C18 Fe1 176.5(2)
O2 C19 Fe1 174.1(2)
O3 C20 Fe2 174.7(2)
O3 C20 Fe1 122.60(18)
Fe2 C20 Fe1 62.40(7)
O4 C21 Fe2 176.7(2)
P1 C22 H22A 110.4(19)
P1 C22 H22B 109.3(17)
H22A C22 H22B 107(3)
P1 C22 H22C 109.2(17)
H22A C22 H22C 112(2)
H22B C22 H22C 109(2)
P1 C23 H23A 110.1(16)
P1 C23 H23B 110.6(19)
H23A C23 H23B 106(2)
P1 C23 H23C 110.2(15)
H23A C23 H23C 104(2)
H23B C23 H23C 116(2)
C29 C24 C25 117.7(2)
C29 C24 P1 121.9(2)
C25 C24 P1 119.97(19)
C26 C25 C24 121.4(2)
C26 C25 H25 119.3
C24 C25 H25 119.3
C27 C26 C25 120.1(3)
C27 C26 H26 119.9
C25 C26 H26 119.9
C28 C27 C26 119.6(3)
C28 C27 H27 120.2
C26 C27 H27 120.2
C27 C28 C29 120.9(3)
C27 C28 H28 119.6
C29 C28 H28 119.6
C24 C29 C28 120.3(3)
C24 C29 H29 119.8
C28 C29 H29 119.8
C13 N1 C14 118.9(2)
C13 N1 Fe1 115.81(16)
C14 N1 Fe1 125.26(16)
C15 N2 C17 111.4(2)
C15 N2 C16 109.4(2)
C17 N2 C16 108.8(3)
C22 P1 C24 103.74(14)
C22 P1 C23 101.72(15)
C24 P1 C23 103.57(13)
C22 P1 Fe2 117.01(11)
C24 P1 Fe2 115.55(8)
C23 P1 Fe2 113.43(10)
C1 S1 Fe1 106.69(8)
C1 S1 Fe2 101.40(8)
Fe1 S1 Fe2 70.47(2)
C19 Fe1 C18 96.79(11)
C19 Fe1 C7 99.41(10)
C18 Fe1 C7 163.80(9)
C19 Fe1 N1 99.41(10)
C18 Fe1 N1 95.67(10)
C7 Fe1 N1 81.89(8)
C19 Fe1 S1 96.38(9)
C18 Fe1 S1 91.27(8)
C7 Fe1 S1 86.78(7)
N1 Fe1 S1 161.86(6)
C19 Fe1 Fe2 137.39(8)
C18 Fe1 Fe2 113.03(8)
C7 Fe1 Fe2 53.35(6)
N1 Fe1 Fe2 106.76(6)
S1 Fe1 Fe2 55.16(2)
C19 Fe1 C20 162.12(10)
C18 Fe1 C20 78.26(9)
C7 Fe1 C20 86.21(8)
N1 Fe1 C20 98.19(8)
S1 Fe1 C20 66.82(6)
Fe2 Fe1 C20 37.27(5)
C21 Fe2 C20 88.72(11)
C21 Fe2 C7 93.56(10)
C20 Fe2 C7 120.10(10)
C21 Fe2 P1 92.38(8)
C20 Fe2 P1 103.42(9)
C7 Fe2 P1 136.15(6)
C21 Fe2 S1 174.54(8)
C20 Fe2 S1 90.03(8)
C7 Fe2 S1 82.48(6)
P1 Fe2 S1 93.08(3)
C21 Fe2 C8 96.69(10)
C20 Fe2 C8 156.73(10)
C7 Fe2 C8 37.19(8)
P1 Fe2 C8 98.96(6)
S1 Fe2 C8 82.44(6)
C21 Fe2 Fe1 120.17(8)
C20 Fe2 Fe1 80.33(8)
C7 Fe2 Fe1 47.78(6)
P1 Fe2 Fe1 147.42(2)
S1 Fe2 Fe1 54.37(2)
C8 Fe2 Fe1 77.38(6)

loop_
_geom_bond_atom_site_label_1
_geom_bond_atom_site_label_2
_geom_bond_distance
C1 C6 1.382(3)
C1 C2 1.393(3)
C1 S1 1.768(2)
C2 C3 1.375(3)
C2 H2 0.9500
C3 C4 1.375(4)
C3 H3 0.9500
C4 C5 1.391(3)
C4 H4 0.9500
C5 C6 1.396(3)
C5 H5 0.9500
C6 C8 1.496(3)
C7 C8 1.426(3)
C7 C12 1.445(3)
C7 Fe1 1.948(2)
C7 Fe2 2.110(2)
C8 C9 1.441(3)
C8 Fe2 2.318(2)
C9 C10 1.355(3)
C9 H9 0.9500
C10 C11 1.404(3)
C10 H10 0.9500
C11 C12 1.379(3)
C11 H11 0.9500
C12 C13 1.427(3)
C13 N1 1.287(3)
C13 H13 0.98(2)
C14 N1 1.464(3)
C14 C15 1.522(4)
C14 H14A 1.02(3)
C14 H14B 0.92(2)
C15 N2 1.444(3)
C15 H15A 0.94(3)
C15 H15B 1.01(2)
C16 N2 1.466(4)
C16 H16A 0.93(3)
C16 H16B 0.90(3)
C16 H16C 0.94(3)
C17 N2 1.449(4)
C17 H17A 0.97(3)
C17 H17B 0.92(3)
C17 H17C 0.90(3)
C18 O1 1.139(3)
C18 Fe1 1.805(3)
C19 O2 1.149(3)
C19 Fe1 1.751(3)
C20 O3 1.149(3)
C20 Fe2 1.763(3)
C20 Fe1 2.871(3)
C21 O4 1.147(3)
C21 Fe2 1.761(3)
C22 P1 1.813(3)
C22 H22A 0.91(3)
C22 H22B 0.92(3)
C22 H22C 0.97(3)
C23 P1 1.825(3)
C23 H23A 0.94(3)
C23 H23B 0.92(3)
C23 H23C 1.02(3)
C24 C29 1.383(3)
C24 C25 1.389(4)
C24 P1 1.815(3)
C25 C26 1.375(4)
C25 H25 0.9500
C26 C27 1.371(4)
C26 H26 0.9500
C27 C28 1.358(4)
C27 H27 0.9500
C28 C29 1.392(4)
C28 H28 0.9500
C29 H29 0.9500
N1 Fe1 1.985(2)
P1 Fe2 2.2286(9)
S1 Fe1 2.2256(9)
S1 Fe2 2.2472(8)
Fe1 Fe2 2.5806(7)

loop_
_geom_torsion_atom_site_label_1
_geom_torsion_atom_site_label_2
_geom_torsion_atom_site_label_3
_geom_torsion_atom_site_label_4
_geom_torsion
C6 C1 C2 C3 -0.1(4)
S1 C1 C2 C3 -179.56(19)
C1 C2 C3 C4 0.0(4)
C2 C3 C4 C5 0.0(4)
C3 C4 C5 C6 0.0(4)
C2 C1 C6 C5 0.1(3)
S1 C1 C6 C5 179.58(17)
C2 C1 C6 C8 174.6(2)
S1 C1 C6 C8 -6.0(3)
C4 C5 C6 C1 -0.1(3)
C4 C5 C6 C8 -174.5(2)
C12 C7 C8 C9 7.3(3)
Fe1 C7 C8 C9 -172.30(16)
Fe2 C7 C8 C9 -106.95(19)
C12 C7 C8 C6 -152.0(2)
Fe1 C7 C8 C6 28.3(3)
Fe2 C7 C8 C6 93.69(19)
C12 C7 C8 Fe2 114.29(19)
Fe1 C7 C8 Fe2 -65.35(16)
C1 C6 C8 C7 -41.2(3)
C5 C6 C8 C7 133.0(2)
C1 C6 C8 C9 159.3(2)
C5 C6 C8 C9 -26.5(3)
C1 C6 C8 Fe2 27.1(2)
C5 C6 C8 Fe2 -158.64(18)
C7 C8 C9 C10 -4.1(3)
C6 C8 C9 C10 155.9(2)
Fe2 C8 C9 C10 -76.7(3)
C8 C9 C10 C11 -1.5(4)
C9 C10 C11 C12 3.6(4)
C10 C11 C12 C13 179.1(2)
C10 C11 C12 C7 0.0(3)
C8 C7 C12 C11 -5.5(3)
Fe1 C7 C12 C11 174.20(17)
Fe2 C7 C12 C11 85.8(2)
C8 C7 C12 C13 175.33(19)
Fe1 C7 C12 C13 -5.0(2)
Fe2 C7 C12 C13 -93.3(2)
C11 C12 C13 N1 -175.8(2)
C7 C12 C13 N1 3.3(3)
N1 C14 C15 N2 -67.4(3)
C29 C24 C25 C26 -0.5(4)
P1 C24 C25 C26 -173.5(2)
C24 C25 C26 C27 0.9(4)
C25 C26 C27 C28 -1.1(5)
C26 C27 C28 C29 0.9(5)
C25 C24 C29 C28 0.3(4)
P1 C24 C29 C28 173.2(2)
C27 C28 C29 C24 -0.5(5)
C12 C13 N1 C14 -177.6(2)
C12 C13 N1 Fe1 0.0(3)
C15 C14 N1 C13 111.8(2)
C15 C14 N1 Fe1 -65.6(3)
C14 C15 N2 C17 -75.0(3)
C14 C15 N2 C16 164.7(2)
C29 C24 P1 C22 28.9(3)
C25 C24 P1 C22 -158.4(2)
C29 C24 P1 C23 134.8(2)
C25 C24 P1 C23 -52.5(2)
C29 C24 P1 Fe2 -100.5(2)
C25 C24 P1 Fe2 72.2(2)
C6 C1 S1 Fe1 53.93(18)
C2 C1 S1 Fe1 -126.62(17)
C6 C1 S1 Fe2 -18.87(18)
C2 C1 S1 Fe2 160.57(17)
O2 C19 Fe1 C18 -86(2)
O2 C19 Fe1 C7 94(2)
O2 C19 Fe1 N1 178(2)
O2 C19 Fe1 S1 6(2)
O2 C19 Fe1 Fe2 50(2)
O2 C19 Fe1 C20 -13(2)
O1 C18 Fe1 C19 42(4)
O1 C18 Fe1 C7 -137(4)
O1 C18 Fe1 N1 143(4)
O1 C18 Fe1 S1 -54(4)
O1 C18 Fe1 Fe2 -107(4)
O1 C18 Fe1 C20 -120(4)
C8 C7 Fe1 C19 -78.2(2)
C12 C7 Fe1 C19 102.13(16)
Fe2 C7 Fe1 C19 -143.76(9)
C8 C7 Fe1 C18 101.2(4)
C12 C7 Fe1 C18 -78.5(4)
Fe2 C7 Fe1 C18 35.6(4)
C8 C7 Fe1 N1 -176.5(2)
C12 C7 Fe1 N1 3.86(15)
Fe2 C7 Fe1 N1 117.97(8)
C8 C7 Fe1 S1 17.73(19)
C12 C7 Fe1 S1 -161.93(15)
Fe2 C7 Fe1 S1 -47.83(5)
C8 C7 Fe1 Fe2 65.55(19)
C12 C7 Fe1 Fe2 -114.11(16)
C8 C7 Fe1 C20 84.7(2)
C12 C7 Fe1 C20 -94.97(15)
Fe2 C7 Fe1 C20 19.14(7)
C13 N1 Fe1 C19 -100.52(18)
C14 N1 Fe1 C19 76.9(2)
C13 N1 Fe1 C18 161.61(17)
C14 N1 Fe1 C18 -20.96(19)
C13 N1 Fe1 C7 -2.25(17)
C14 N1 Fe1 C7 175.18(19)
C13 N1 Fe1 S1 49.6(3)
C14 N1 Fe1 S1 -132.93(19)
C13 N1 Fe1 Fe2 45.48(17)
C14 N1 Fe1 Fe2 -137.09(17)
C13 N1 Fe1 C20 82.70(17)
C14 N1 Fe1 C20 -99.87(18)
C1 S1 Fe1 C19 49.08(11)
Fe2 S1 Fe1 C19 145.54(8)
C1 S1 Fe1 C18 146.06(11)
Fe2 S1 Fe1 C18 -117.48(8)
C1 S1 Fe1 C7 -50.04(10)
Fe2 S1 Fe1 C7 46.42(6)
C1 S1 Fe1 N1 -101.3(2)
Fe2 S1 Fe1 N1 -4.86(18)
C1 S1 Fe1 Fe2 -96.46(8)
C1 S1 Fe1 C20 -137.29(10)
Fe2 S1 Fe1 C20 -40.83(5)
O3 C20 Fe1 C19 -98.5(4)
Fe2 C20 Fe1 C19 83.4(3)
O3 C20 Fe1 C18 -23.0(2)
Fe2 C20 Fe1 C18 158.90(11)
O3 C20 Fe1 C7 152.4(2)
Fe2 C20 Fe1 C7 -25.74(9)
O3 C20 Fe1 N1 71.2(2)
Fe2 C20 Fe1 N1 -106.97(8)
O3 C20 Fe1 S1 -119.5(2)
Fe2 C20 Fe1 S1 62.38(6)
O3 C20 Fe1 Fe2 178.1(3)
O4 C21 Fe2 C20 36(4)
O4 C21 Fe2 C7 156(4)
O4 C21 Fe2 P1 -68(4)
O4 C21 Fe2 S1 113(4)
O4 C21 Fe2 C8 -167(4)
O4 C21 Fe2 Fe1 114(4)
O3 C20 Fe2 C21 -42(3)
Fe1 C20 Fe2 C21 120.91(8)
O3 C20 Fe2 C7 -135(3)
Fe1 C20 Fe2 C7 27.54(9)
O3 C20 Fe2 P1 50(3)
Fe1 C20 Fe2 P1 -146.94(3)
O3 C20 Fe2 S1 144(3)
Fe1 C20 Fe2 S1 -53.77(3)
O3 C20 Fe2 C8 -146(2)
Fe1 C20 Fe2 C8 16.8(2)
O3 C20 Fe2 Fe1 -163(3)
C8 C7 Fe2 C21 96.38(14)
C12 C7 Fe2 C21 -18.95(19)
Fe1 C7 Fe2 C21 -128.57(10)
C8 C7 Fe2 C20 -173.03(13)
C12 C7 Fe2 C20 71.6(2)
Fe1 C7 Fe2 C20 -37.99(12)
C8 C7 Fe2 P1 -0.79(17)
C12 C7 Fe2 P1 -116.12(16)
Fe1 C7 Fe2 P1 134.26(6)
C8 C7 Fe2 S1 -87.39(12)
C12 C7 Fe2 S1 157.29(17)
Fe1 C7 Fe2 S1 47.66(5)
C12 C7 Fe2 C8 -115.3(2)
Fe1 C7 Fe2 C8 135.05(15)
C8 C7 Fe2 Fe1 -135.05(15)
C12 C7 Fe2 Fe1 109.63(19)
C22 P1 Fe2 C21 164.17(15)
C24 P1 Fe2 C21 -73.21(12)
C23 P1 Fe2 C21 46.17(14)
C22 P1 Fe2 C20 74.91(15)
C24 P1 Fe2 C20 -162.46(12)
C23 P1 Fe2 C20 -43.08(15)
C22 P1 Fe2 C7 -98.19(15)
C24 P1 Fe2 C7 24.43(13)
C23 P1 Fe2 C7 143.82(15)
C22 P1 Fe2 S1 -15.86(13)
C24 P1 Fe2 S1 106.77(9)
C23 P1 Fe2 S1 -133.85(12)
C22 P1 Fe2 C8 -98.68(14)
C24 P1 Fe2 C8 23.95(10)
C23 P1 Fe2 C8 143.33(13)
C22 P1 Fe2 Fe1 -18.11(14)
C24 P1 Fe2 Fe1 104.51(10)
C23 P1 Fe2 Fe1 -136.11(12)
C1 S1 Fe2 C21 105.1(8)
Fe1 S1 Fe2 C21 1.3(8)
C1 S1 Fe2 C20 -178.10(11)
Fe1 S1 Fe2 C20 78.05(9)
C1 S1 Fe2 C7 61.51(10)
Fe1 S1 Fe2 C7 -42.34(6)
C1 S1 Fe2 P1 -74.66(8)
Fe1 S1 Fe2 P1 -178.50(2)
C1 S1 Fe2 C8 23.98(9)
Fe1 S1 Fe2 C8 -79.87(6)
C1 S1 Fe2 Fe1 103.85(8)
C7 C8 Fe2 C21 -87.07(15)
C9 C8 Fe2 C21 23.19(19)
C6 C8 Fe2 C21 156.16(16)
C7 C8 Fe2 C20 15.4(3)
C9 C8 Fe2 C20 125.7(3)
C6 C8 Fe2 C20 -101.4(3)
C9 C8 Fe2 C7 110.3(2)
C6 C8 Fe2 C7 -116.8(2)
C7 C8 Fe2 P1 179.45(12)
C9 C8 Fe2 P1 -70.30(17)
C6 C8 Fe2 P1 62.67(14)
C7 C8 Fe2 S1 87.51(13)
C9 C8 Fe2 S1 -162.24(17)
C6 C8 Fe2 S1 -29.27(14)
C7 C8 Fe2 Fe1 32.43(12)
C9 C8 Fe2 Fe1 142.68(17)
C6 C8 Fe2 Fe1 -84.35(14)
C19 Fe1 Fe2 C21 123.97(15)
C18 Fe1 Fe2 C21 -105.33(12)
C7 Fe1 Fe2 C21 64.50(12)
N1 Fe1 Fe2 C21 -1.44(11)
S1 Fe1 Fe2 C21 -179.86(9)
C20 Fe1 Fe2 C21 -82.81(12)
C19 Fe1 Fe2 C20 -153.22(14)
C18 Fe1 Fe2 C20 -22.52(12)
C7 Fe1 Fe2 C20 147.31(11)
N1 Fe1 Fe2 C20 81.37(10)
S1 Fe1 Fe2 C20 -97.05(9)
C19 Fe1 Fe2 C7 59.47(14)
C18 Fe1 Fe2 C7 -169.83(11)
N1 Fe1 Fe2 C7 -65.94(10)
S1 Fe1 Fe2 C7 115.64(8)
C20 Fe1 Fe2 C7 -147.31(11)
C19 Fe1 Fe2 P1 -53.39(13)
C18 Fe1 Fe2 P1 77.30(9)
C7 Fe1 Fe2 P1 -112.86(9)
N1 Fe1 Fe2 P1 -178.81(7)
S1 Fe1 Fe2 P1 2.77(4)
C20 Fe1 Fe2 P1 99.83(9)
C19 Fe1 Fe2 S1 -56.17(12)
C18 Fe1 Fe2 S1 74.53(9)
C7 Fe1 Fe2 S1 -115.64(8)
N1 Fe1 Fe2 S1 178.42(6)
C20 Fe1 Fe2 S1 97.05(9)
C19 Fe1 Fe2 C8 33.52(13)
C18 Fe1 Fe2 C8 164.21(10)
C7 Fe1 Fe2 C8 -25.95(10)
N1 Fe1 Fe2 C8 -91.90(8)
S1 Fe1 Fe2 C8 89.68(6)
C20 Fe1 Fe2 C8 -173.26(10)
